data_7014568
loop_
_publ_author_name
'Miyasaka, Hitoshi'
'Motokawa, Natsuko'
'Atsuumi, Ryo'
'Kamo, Hiromichi'
'Asai, Yuichiro'
'Yamashita, Masahiro'

_publ_section_title
;
 Tuning of the ionization potential of paddlewheel diruthenium(II, II)
 complexes with fluorine atoms on the benzoate ligands.
;
_journal_issue 3
_journal_name_full 'Dalton transactions (Cambridge, England : 2003)'
_journal_page_first 673
_journal_page_last 682
_journal_paper_doi 10.1039/c0dt00956c
_journal_volume 40
_journal_year 2011
_chemical_formula_moiety 'C70 H68 F12 N4 O10 Ru2 '
_chemical_formula_sum 'C70 H68 F12 N4 O10 Ru2'
_chemical_formula_weight 1555.45
_space_group_IT_number 14
_symmetry_cell_setting monoclinic
_symmetry_Int_Tables_number 14
_symmetry_space_group_name_Hall '-P 2yab'
_symmetry_space_group_name_H-M 'P 1 21/a 1'
_cell_angle_alpha 90.0000
_cell_angle_beta 109.579(5)
_cell_angle_gamma 90.0000
_cell_formula_units_Z 2
_cell_length_a 12.153(5)
_cell_length_b 20.238(8)
_cell_length_c 13.955(6)
_cell_measurement_reflns_used 8964
_cell_measurement_temperature 93.1
_cell_measurement_theta_max 27.5
_cell_measurement_theta_min 3.0
_cell_volume 3234(2)
_computing_cell_refinement CrystalClear
_computing_data_collection CrystalClear
_computing_data_reduction CrystalStructure
_computing_publication_material 'CrystalStructure 3.8'
_computing_structure_refinement SHELXL
_computing_structure_solution SIR92
_diffrn_ambient_temperature 93.1
_diffrn_detector_area_resol_mean 7.31
_diffrn_measured_fraction_theta_full 0.964
_diffrn_measured_fraction_theta_max 0.964
_diffrn_measurement_device_type 'Rigaku Saturn'
_diffrn_measurement_method \w
_diffrn_radiation_type 'Mo K\a'
_diffrn_radiation_wavelength 0.71070
_diffrn_reflns_av_R_equivalents 0.060
_diffrn_reflns_limit_h_max 15
_diffrn_reflns_limit_h_min -15
_diffrn_reflns_limit_k_max 26
_diffrn_reflns_limit_k_min -26
_diffrn_reflns_limit_l_max 18
_diffrn_reflns_limit_l_min -18
_diffrn_reflns_number 24649
_diffrn_reflns_theta_full 27.48
_diffrn_reflns_theta_max 27.48
_exptl_absorpt_coefficient_mu 0.566
_exptl_absorpt_correction_T_max 0.919
_exptl_absorpt_correction_T_min 0.602
_exptl_absorpt_correction_type multi-scan
_exptl_absorpt_process_details 'Jacobson, R. (1998) Private communication'
_exptl_crystal_colour brown
_exptl_crystal_density_diffrn 1.597
_exptl_crystal_density_method 'not measured'
_exptl_crystal_description block
_exptl_crystal_F_000 1584.00
_exptl_crystal_size_max 0.25
_exptl_crystal_size_mid 0.15
_exptl_crystal_size_min 0.15
_refine_diff_density_max 1.67
_refine_diff_density_min -1.17
_refine_ls_extinction_method none
_refine_ls_goodness_of_fit_ref 1.027
_refine_ls_hydrogen_treatment constr
_refine_ls_number_parameters 443
_refine_ls_number_reflns 7144
_refine_ls_R_factor_gt 0.0434
_refine_ls_shift/su_max 0.0010
_refine_ls_structure_factor_coef Fsqd
_refine_ls_weighting_details 'w = 1/[\s^2^(Fo^2^)+(0.0385P)^2^+0.0000P] where P=(Fo^2^+2Fc^2^)/3'
_refine_ls_weighting_scheme calc
_refine_ls_wR_factor_ref 0.1117
_reflns_number_gt 4611
_reflns_number_total 7144
_reflns_threshold_expression F^2^>2.0\s(F^2^)
_cod_data_source_file C0DT00956C.TXT
_cod_data_source_block Ru2-345-F3PhCO2-NDMA
_cod_original_formula_sum 'C70 H68 F12 N4 O10 Ru2 '
_cod_database_code 7014568

loop_
_symmetry_equiv_pos_site_id
_symmetry_equiv_pos_as_xyz
1 +X,+Y,+Z
2 1/2-X,1/2+Y,-Z
3 -X,-Y,-Z
4 1/2+X,1/2-Y,+Z

loop_
_atom_site_label
_atom_site_type_symbol
_atom_site_fract_x
_atom_site_fract_y
_atom_site_fract_z
_atom_site_U_iso_or_equiv
_atom_site_adp_type
_atom_site_occupancy
_atom_site_symmetry_multiplicity
_atom_site_calc_flag
_atom_site_refinement_flags
_atom_site_disorder_assembly
_atom_site_disorder_group
Ru(1) Ru 0.43544(2) 0.517886(14) 0.53834(2) 0.01618(10) Uani 1.00 1 d . . .
F(1) F 0.6241(2) 0.34034(13) 0.98866(17) 0.0484(7) Uani 1.00 1 d . . .
F(2) F 0.81783(19) 0.27004(12) 1.00246(17) 0.0419(6) Uani 1.00 1 d . . .
F(3) F 0.90235(18) 0.26846(12) 0.84699(17) 0.0395(6) Uani 1.00 1 d . . .
F(4) F 0.77466(18) 0.77442(11) 0.83624(17) 0.0382(6) Uani 1.00 1 d . . .
F(5) F 0.98958(17) 0.77181(11) 0.82201(17) 0.0375(5) Uani 1.00 1 d . . .
F(6) F 1.04443(16) 0.68063(12) 0.70273(17) 0.0368(5) Uani 1.00 1 d . . .
O(1) O 0.51215(18) 0.45426(11) 0.65679(17) 0.0188(5) Uani 1.00 1 d . . .
O(2) O 0.63985(18) 0.41900(11) 0.58227(17) 0.0203(5) Uani 1.00 1 d . . .
O(3) O 0.55394(18) 0.58970(11) 0.61417(17) 0.0196(5) Uani 1.00 1 d . . .
O(4) O 0.68051(18) 0.55385(12) 0.53871(17) 0.0196(5) Uani 1.00 1 d . . .
O(5) O 0.4054(2) 0.20059(17) 0.6118(2) 0.0508(9) Uani 1.00 1 d . . .
N(1) N 0.2902(2) 0.55506(15) 0.6122(2) 0.0209(6) Uani 1.00 1 d . . .
N(2) N 0.0169(2) 0.45616(16) 1.1593(2) 0.0301(7) Uani 1.00 1 d . . .
C(1) C 0.5983(2) 0.41950(17) 0.6548(2) 0.0192(7) Uani 1.00 1 d . . .
C(2) C 0.6540(2) 0.37704(17) 0.7445(2) 0.0189(7) Uani 1.00 1 d . . .
C(3) C 0.6097(3) 0.37734(19) 0.8241(2) 0.0272(8) Uani 1.00 1 d . . .
C(4) C 0.6639(3) 0.3406(2) 0.9095(2) 0.0301(9) Uani 1.00 1 d . . .
C(5) C 0.7633(3) 0.30428(19) 0.9174(2) 0.0278(8) Uani 1.00 1 d . . .
C(6) C 0.8059(3) 0.30445(19) 0.8376(2) 0.0260(8) Uani 1.00 1 d . . .
C(7) C 0.7529(2) 0.34085(18) 0.7506(2) 0.0238(8) Uani 1.00 1 d . . .
C(8) C 0.6525(2) 0.59175(17) 0.6001(2) 0.0187(7) Uani 1.00 1 d . . .
C(9) C 0.7409(2) 0.63972(17) 0.6595(2) 0.0189(7) Uani 1.00 1 d . . .
C(10) C 0.7136(2) 0.68495(18) 0.7231(2) 0.0228(8) Uani 1.00 1 d . . .
C(11) C 0.7974(3) 0.72907(18) 0.7763(2) 0.0264(8) Uani 1.00 1 d . . .
C(12) C 0.9092(3) 0.72787(19) 0.7689(2) 0.0264(8) Uani 1.00 1 d . . .
C(13) C 0.9345(2) 0.68225(19) 0.7077(2) 0.0253(8) Uani 1.00 1 d . . .
C(14) C 0.8529(2) 0.63844(18) 0.6515(2) 0.0241(8) Uani 1.00 1 d . . .
C(15) C 0.3041(2) 0.51654(17) 0.7024(2) 0.0184(7) Uani 1.00 1 d . . .
C(16) C 0.2775(2) 0.44907(18) 0.6936(2) 0.0243(8) Uani 1.00 1 d . . .
C(17) C 0.2954(2) 0.41056(18) 0.7789(2) 0.0244(8) Uani 1.00 1 d . . .
C(18) C 0.3406(2) 0.43611(19) 0.8764(2) 0.0242(8) Uani 1.00 1 d . . .
C(19) C 0.3677(2) 0.50268(19) 0.8845(2) 0.0244(8) Uani 1.00 1 d . . .
C(20) C 0.3506(2) 0.54253(18) 0.8001(2) 0.0227(8) Uani 1.00 1 d . . .
C(21) C 0.3106(3) 0.62656(18) 0.6306(2) 0.0282(8) Uani 1.00 1 d . . .
C(22) C 0.1718(2) 0.5470(2) 0.5354(2) 0.0299(9) Uani 1.00 1 d . . .
C(23) C 0.3582(3) 0.39327(19) 0.9704(2) 0.0269(8) Uani 1.00 1 d . . .
C(24) C 0.0987(2) 0.44145(18) 1.1130(2) 0.0221(8) Uani 1.00 1 d . . .
C(25) C 0.0744(3) 0.39731(19) 1.0314(2) 0.0264(8) Uani 1.00 1 d . . .
C(26) C 0.1575(3) 0.38118(19) 0.9878(2) 0.0261(8) Uani 1.00 1 d . . .
C(27) C 0.2705(2) 0.40838(18) 1.0231(2) 0.0227(8) Uani 1.00 1 d . . .
C(28) C 0.2939(3) 0.45135(18) 1.1045(2) 0.0249(8) Uani 1.00 1 d . . .
C(29) C 0.2115(3) 0.46883(18) 1.1487(2) 0.0254(8) Uani 1.00 1 d . . .
C(30) C -0.1024(3) 0.4344(2) 1.1116(3) 0.0399(11) Uani 1.00 1 d . . .
C(31) C 0.0351(3) 0.5130(2) 1.2262(3) 0.0393(10) Uani 1.00 1 d . . .
C(32) C 0.5252(3) 0.1855(2) 0.6612(3) 0.0528(13) Uani 1.00 1 d . . .
C(33) C 0.5846(3) 0.2031(2) 0.5863(3) 0.0387(10) Uani 1.00 1 d . . .
C(34) C 0.5087(3) 0.2586(2) 0.5241(3) 0.0363(10) Uani 1.00 1 d . . .
C(35) C 0.4058(3) 0.2615(2) 0.5622(3) 0.0431(11) Uani 1.00 1 d . . .
H(1) H 0.5424 0.4028 0.8195 0.033 Uiso 1.00 1 c R . .
H(2) H 0.7835 0.3411 0.6963 0.029 Uiso 1.00 1 c R . .
H(3) H 0.6383 0.6853 0.7295 0.027 Uiso 1.00 1 c R . .
H(4) H 0.8716 0.6077 0.6078 0.029 Uiso 1.00 1 c R . .
H(5) H 0.2467 0.4296 0.6281 0.029 Uiso 1.00 1 c R . .
H(6) H 0.2762 0.3649 0.7706 0.029 Uiso 1.00 1 c R . .
H(7) H 0.3991 0.5218 0.9503 0.029 Uiso 1.00 1 c R . .
H(8) H 0.3708 0.5880 0.8089 0.027 Uiso 1.00 1 c R . .
H(9) H 0.3022 0.6490 0.5663 0.034 Uiso 1.00 1 c R . .
H(10) H 0.3896 0.6337 0.6785 0.034 Uiso 1.00 1 c R . .
H(11) H 0.2534 0.6445 0.6593 0.034 Uiso 1.00 1 c R . .
H(12) H 0.1724 0.5101 0.4900 0.036 Uiso 1.00 1 c R . .
H(13) H 0.1494 0.5877 0.4955 0.036 Uiso 1.00 1 c R . .
H(14) H 0.1154 0.5378 0.5701 0.036 Uiso 1.00 1 c R . .
H(15) H 0.3512 0.3462 0.9501 0.032 Uiso 1.00 1 c R . .
H(16) H 0.4380 0.4004 1.0189 0.032 Uiso 1.00 1 c R . .
H(17) H -0.0010 0.3780 1.0053 0.032 Uiso 1.00 1 c R . .
H(18) H 0.1378 0.3509 0.9326 0.031 Uiso 1.00 1 c R . .
H(19) H 0.3700 0.4697 1.1315 0.030 Uiso 1.00 1 c R . .
H(20) H 0.2313 0.4995 1.2034 0.031 Uiso 1.00 1 c R . .
H(21) H -0.1376 0.4257 1.1640 0.048 Uiso 1.00 1 c R . .
H(22) H -0.1034 0.3939 1.0728 0.048 Uiso 1.00 1 c R . .
H(23) H -0.1470 0.4690 1.0657 0.048 Uiso 1.00 1 c R . .
H(24) H 0.0794 0.4995 1.2960 0.047 Uiso 1.00 1 c R . .
H(25) H -0.0406 0.5309 1.2239 0.047 Uiso 1.00 1 c R . .
H(26) H 0.0789 0.5469 1.2041 0.047 Uiso 1.00 1 c R . .
H(27) H 0.5355 0.1380 0.6788 0.063 Uiso 1.00 1 c R . .
H(28) H 0.5575 0.2118 0.7243 0.063 Uiso 1.00 1 c R . .
H(29) H 0.5865 0.1649 0.5426 0.046 Uiso 1.00 1 c R . .
H(30) H 0.6654 0.2185 0.6213 0.046 Uiso 1.00 1 c R . .
H(31) H 0.5517 0.3010 0.5361 0.044 Uiso 1.00 1 c R . .
H(32) H 0.4827 0.2483 0.4505 0.044 Uiso 1.00 1 c R . .
H(33) H 0.4147 0.2988 0.6102 0.052 Uiso 1.00 1 c R . .
H(34) H 0.3320 0.2674 0.5047 0.052 Uiso 1.00 1 c R . .

loop_
_atom_site_aniso_label
_atom_site_aniso_U_11
_atom_site_aniso_U_22
_atom_site_aniso_U_33
_atom_site_aniso_U_12
_atom_site_aniso_U_13
_atom_site_aniso_U_23
Ru(1) 0.01296(16) 0.02196(18) 0.01567(17) 0.00049(11) 0.00752(12) 0.00079(11)
F(1) 0.0571(15) 0.0686(18) 0.0302(14) 0.0335(13) 0.0290(12) 0.0227(12)
F(2) 0.0496(14) 0.0509(15) 0.0271(13) 0.0239(12) 0.0154(11) 0.0136(11)
F(3) 0.0341(12) 0.0516(15) 0.0372(14) 0.0212(11) 0.0178(10) 0.0123(11)
F(4) 0.0348(12) 0.0451(15) 0.0347(14) -0.0047(10) 0.0118(10) -0.0187(11)
F(5) 0.0285(12) 0.0436(14) 0.0343(14) -0.0152(10) 0.0026(10) -0.0057(11)
F(6) 0.0197(10) 0.0513(15) 0.0414(14) -0.0060(10) 0.0130(10) 0.0030(11)
O(1) 0.0167(11) 0.0266(13) 0.0165(13) 0.0043(10) 0.0101(10) 0.0034(10)
O(2) 0.0179(12) 0.0285(14) 0.0182(13) 0.0010(10) 0.0111(10) 0.0015(10)
O(3) 0.0134(11) 0.0260(13) 0.0214(13) -0.0020(10) 0.0087(10) -0.0015(10)
O(4) 0.0143(11) 0.0284(14) 0.0182(13) -0.0019(10) 0.0083(10) -0.0020(10)
O(5) 0.0310(16) 0.072(2) 0.051(2) -0.0030(15) 0.0165(15) 0.0288(17)
N(1) 0.0164(14) 0.0336(18) 0.0159(16) 0.0008(12) 0.0094(12) 0.0019(12)
N(2) 0.0267(17) 0.042(2) 0.0276(19) 0.0084(15) 0.0171(14) 0.0036(15)
C(1) 0.0172(17) 0.0216(18) 0.0187(19) -0.0053(14) 0.0059(15) -0.0037(14)
C(2) 0.0159(17) 0.0233(19) 0.0175(19) 0.0011(14) 0.0057(14) 0.0002(14)
C(3) 0.0248(19) 0.037(2) 0.021(2) 0.0063(16) 0.0104(16) 0.0038(16)
C(4) 0.038(2) 0.040(2) 0.019(2) 0.0106(18) 0.0187(17) 0.0043(17)
C(5) 0.030(2) 0.035(2) 0.018(2) 0.0124(17) 0.0070(17) 0.0104(16)
C(6) 0.0219(19) 0.030(2) 0.027(2) 0.0087(16) 0.0102(16) 0.0024(16)
C(7) 0.0239(18) 0.028(2) 0.022(2) -0.0010(15) 0.0110(16) -0.0014(15)
C(8) 0.0195(17) 0.0224(18) 0.0128(18) -0.0006(14) 0.0037(14) -0.0004(14)
C(9) 0.0180(17) 0.0244(19) 0.0144(18) -0.0007(14) 0.0056(14) 0.0015(14)
C(10) 0.0190(18) 0.028(2) 0.021(2) -0.0012(15) 0.0060(15) 0.0029(15)
C(11) 0.030(2) 0.027(2) 0.021(2) 0.0017(16) 0.0072(17) -0.0016(15)
C(12) 0.0241(19) 0.031(2) 0.018(2) -0.0074(16) 0.0001(16) -0.0012(16)
C(13) 0.0172(18) 0.032(2) 0.028(2) -0.0017(15) 0.0093(16) 0.0063(16)
C(14) 0.0218(18) 0.030(2) 0.022(2) -0.0008(16) 0.0095(16) 0.0004(16)
C(15) 0.0141(17) 0.0244(19) 0.0212(19) 0.0014(13) 0.0117(15) 0.0024(14)
C(16) 0.0196(18) 0.030(2) 0.026(2) -0.0045(15) 0.0119(16) -0.0077(16)
C(17) 0.0215(18) 0.024(2) 0.033(2) -0.0038(15) 0.0163(16) 0.0016(16)
C(18) 0.0181(17) 0.032(2) 0.027(2) 0.0057(15) 0.0149(16) 0.0045(16)
C(19) 0.0208(19) 0.036(2) 0.0176(19) 0.0034(16) 0.0082(15) -0.0023(16)
C(20) 0.0200(18) 0.0244(19) 0.027(2) 0.0013(15) 0.0123(16) -0.0023(15)
C(21) 0.027(2) 0.032(2) 0.032(2) 0.0018(16) 0.0181(17) -0.0005(17)
C(22) 0.0228(19) 0.041(2) 0.029(2) 0.0050(17) 0.0133(17) 0.0014(18)
C(23) 0.027(2) 0.032(2) 0.028(2) 0.0053(16) 0.0172(17) 0.0059(16)
C(24) 0.0211(18) 0.028(2) 0.019(2) 0.0042(15) 0.0098(15) 0.0063(15)
C(25) 0.0184(18) 0.037(2) 0.025(2) -0.0021(16) 0.0091(16) 0.0024(17)
C(26) 0.028(2) 0.031(2) 0.022(2) -0.0001(16) 0.0108(16) -0.0006(16)
C(27) 0.0201(18) 0.028(2) 0.022(2) 0.0037(15) 0.0097(15) 0.0062(15)
C(28) 0.0221(19) 0.029(2) 0.024(2) -0.0015(16) 0.0085(16) 0.0050(16)
C(29) 0.028(2) 0.031(2) 0.019(2) -0.0012(16) 0.0107(16) 0.0017(15)
C(30) 0.024(2) 0.067(3) 0.033(2) 0.011(2) 0.0166(19) 0.011(2)
C(31) 0.045(2) 0.046(2) 0.035(2) 0.013(2) 0.024(2) 0.001(2)
C(32) 0.033(2) 0.079(3) 0.048(3) 0.005(2) 0.015(2) 0.035(2)
C(33) 0.041(2) 0.040(2) 0.041(2) 0.000(2) 0.021(2) 0.003(2)
C(34) 0.049(2) 0.031(2) 0.031(2) -0.0028(19) 0.016(2) 0.0036(18)
C(35) 0.040(2) 0.042(2) 0.050(3) 0.004(2) 0.018(2) 0.010(2)

loop_
_atom_type_symbol
_atom_type_description
_atom_type_scat_dispersion_real
_atom_type_scat_dispersion_imag
_atom_type_scat_source
H H 0.000 0.000
;
International Tables for Crystallography
(1992, Vol. C, Table 6.1.1.4)
;
O O 0.011 0.006
;
International Tables for Crystallography
(1992, Vol. C, Tables 4.2.6.8 and 6.1.1.4)
;
Ru Ru -1.259 0.836
;
International Tables for Crystallography
(1992, Vol. C, Tables 4.2.6.8 and 6.1.1.4)
;
F F 0.017 0.010
;
International Tables for Crystallography
(1992, Vol. C, Tables 4.2.6.8 and 6.1.1.4)
;
C C 0.003 0.002
;
International Tables for Crystallography
(1992, Vol. C, Tables 4.2.6.8 and 6.1.1.4)
;
N N 0.006 0.003
;
International Tables for Crystallography
(1992, Vol. C, Tables 4.2.6.8 and 6.1.1.4)
;

loop_
_geom_angle_atom_site_label_1
_geom_angle_atom_site_label_2
_geom_angle_atom_site_label_3
_geom_angle
_geom_angle_publ_flag
_geom_angle_site_symmetry_1
_geom_angle_site_symmetry_2
_geom_angle_site_symmetry_3
Ru(1) Ru(1) O(1) 88.89(7) yes 3_666 . .
Ru(1) Ru(1) O(2) 90.03(7) yes 3_666 . 3_666
Ru(1) Ru(1) O(3) 89.57(7) yes 3_666 . .
Ru(1) Ru(1) O(4) 89.39(7) yes 3_666 . 3_666
Ru(1) Ru(1) N(1) 177.19(5) yes 3_666 . .
O(1) Ru(1) O(2) 178.90(10) yes . . 3_666
O(1) Ru(1) O(3) 88.76(8) yes . . .
O(1) Ru(1) O(4) 91.42(8) yes . . 3_666
O(1) Ru(1) N(1) 92.92(9) yes . . .
O(2) Ru(1) O(3) 91.42(8) yes 3_666 . .
O(2) Ru(1) O(4) 88.38(8) yes 3_666 . 3_666
O(2) Ru(1) N(1) 88.15(9) yes 3_666 . .
O(3) Ru(1) O(4) 178.94(10) yes . . 3_666
O(3) Ru(1) N(1) 92.61(9) yes . . .
O(4) Ru(1) N(1) 88.42(9) yes 3_666 . .
Ru(1) O(1) C(1) 119.0(2) yes . . .
Ru(1) O(2) C(1) 117.20(19) yes 3_666 . .
Ru(1) O(3) C(8) 118.2(2) yes . . .
Ru(1) O(4) C(8) 118.9(2) yes 3_666 . .
C(32) O(5) C(35) 104.7(3) yes . . .
Ru(1) N(1) C(15) 108.2(2) yes . . .
Ru(1) N(1) C(21) 105.8(2) yes . . .
Ru(1) N(1) C(22) 108.9(2) yes . . .
C(15) N(1) C(21) 114.4(2) yes . . .
C(15) N(1) C(22) 111.8(2) yes . . .
C(21) N(1) C(22) 107.4(2) yes . . .
C(24) N(2) C(30) 119.0(3) yes . . .
C(24) N(2) C(31) 119.4(3) yes . . .
C(30) N(2) C(31) 116.8(3) yes . . .
O(1) C(1) O(2) 124.9(2) yes . . .
O(1) C(1) C(2) 116.7(3) yes . . .
O(2) C(1) C(2) 118.5(3) yes . . .
C(1) C(2) C(3) 119.0(3) yes . . .
C(1) C(2) C(7) 120.0(3) yes . . .
C(3) C(2) C(7) 120.9(3) yes . . .
C(2) C(3) C(4) 119.4(3) yes . . .
F(1) C(4) C(3) 121.1(3) yes . . .
F(1) C(4) C(5) 118.4(3) yes . . .
C(3) C(4) C(5) 120.6(4) yes . . .
F(2) C(5) C(4) 120.2(3) yes . . .
F(2) C(5) C(6) 120.6(3) yes . . .
C(4) C(5) C(6) 119.2(3) yes . . .
F(3) C(6) C(5) 118.0(3) yes . . .
F(3) C(6) C(7) 120.5(3) yes . . .
C(5) C(6) C(7) 121.5(3) yes . . .
C(2) C(7) C(6) 118.4(3) yes . . .
O(3) C(8) O(4) 123.9(2) yes . . .
O(3) C(8) C(9) 118.5(3) yes . . .
O(4) C(8) C(9) 117.6(3) yes . . .
C(8) C(9) C(10) 120.4(3) yes . . .
C(8) C(9) C(14) 119.0(3) yes . . .
C(10) C(9) C(14) 120.5(2) yes . . .
C(9) C(10) C(11) 118.8(3) yes . . .
F(4) C(11) C(10) 121.1(3) yes . . .
F(4) C(11) C(12) 118.0(3) yes . . .
C(10) C(11) C(12) 120.9(3) yes . . .
F(5) C(12) C(11) 119.6(3) yes . . .
F(5) C(12) C(13) 121.2(3) yes . . .
C(11) C(12) C(13) 119.2(3) yes . . .
F(6) C(13) C(12) 118.7(3) yes . . .
F(6) C(13) C(14) 119.4(3) yes . . .
C(12) C(13) C(14) 121.8(3) yes . . .
C(9) C(14) C(13) 118.7(3) yes . . .
N(1) C(15) C(16) 119.7(3) yes . . .
N(1) C(15) C(20) 122.8(3) yes . . .
C(16) C(15) C(20) 117.4(3) yes . . .
C(15) C(16) C(17) 120.8(3) yes . . .
C(16) C(17) C(18) 122.2(3) yes . . .
C(17) C(18) C(19) 116.6(3) yes . . .
C(17) C(18) C(23) 121.8(3) yes . . .
C(19) C(18) C(23) 121.5(3) yes . . .
C(18) C(19) C(20) 122.3(3) yes . . .
C(15) C(20) C(19) 120.6(3) yes . . .
C(18) C(23) C(27) 112.5(2) yes . . .
N(2) C(24) C(25) 121.8(3) yes . . .
N(2) C(24) C(29) 121.1(3) yes . . .
C(25) C(24) C(29) 117.0(3) yes . . .
C(24) C(25) C(26) 121.6(3) yes . . .
C(25) C(26) C(27) 121.7(3) yes . . .
C(23) C(27) C(26) 121.0(3) yes . . .
C(23) C(27) C(28) 122.8(3) yes . . .
C(26) C(27) C(28) 116.2(3) yes . . .
C(27) C(28) C(29) 123.0(3) yes . . .
C(24) C(29) C(28) 120.4(3) yes . . .
O(5) C(32) C(33) 105.4(3) yes . . .
C(32) C(33) C(34) 103.4(3) yes . . .
C(33) C(34) C(35) 104.0(3) yes . . .
O(5) C(35) C(34) 106.0(3) yes . . .
C(2) C(3) H(1) 120.3 no . . .
C(4) C(3) H(1) 120.3 no . . .
C(2) C(7) H(2) 120.8 no . . .
C(6) C(7) H(2) 120.8 no . . .
C(9) C(10) H(3) 120.6 no . . .
C(11) C(10) H(3) 120.6 no . . .
C(9) C(14) H(4) 120.7 no . . .
C(13) C(14) H(4) 120.7 no . . .
C(15) C(16) H(5) 119.6 no . . .
C(17) C(16) H(5) 119.6 no . . .
C(16) C(17) H(6) 118.9 no . . .
C(18) C(17) H(6) 118.9 no . . .
C(18) C(19) H(7) 118.8 no . . .
C(20) C(19) H(7) 118.8 no . . .
C(15) C(20) H(8) 119.7 no . . .
C(19) C(20) H(8) 119.7 no . . .
N(1) C(21) H(9) 109.5 no . . .
N(1) C(21) H(10) 109.5 no . . .
N(1) C(21) H(11) 109.5 no . . .
H(9) C(21) H(10) 109.5 no . . .
H(9) C(21) H(11) 109.5 no . . .
H(10) C(21) H(11) 109.5 no . . .
N(1) C(22) H(12) 109.5 no . . .
N(1) C(22) H(13) 109.5 no . . .
N(1) C(22) H(14) 109.5 no . . .
H(12) C(22) H(13) 109.5 no . . .
H(12) C(22) H(14) 109.5 no . . .
H(13) C(22) H(14) 109.5 no . . .
C(18) C(23) H(15) 109.1 no . . .
C(18) C(23) H(16) 109.1 no . . .
C(27) C(23) H(15) 109.1 no . . .
C(27) C(23) H(16) 109.1 no . . .
H(15) C(23) H(16) 107.8 no . . .
C(24) C(25) H(17) 119.2 no . . .
C(26) C(25) H(17) 119.2 no . . .
C(25) C(26) H(18) 119.1 no . . .
C(27) C(26) H(18) 119.1 no . . .
C(27) C(28) H(19) 118.5 no . . .
C(29) C(28) H(19) 118.5 no . . .
C(24) C(29) H(20) 119.8 no . . .
C(28) C(29) H(20) 119.8 no . . .
N(2) C(30) H(21) 109.5 no . . .
N(2) C(30) H(22) 109.5 no . . .
N(2) C(30) H(23) 109.5 no . . .
H(21) C(30) H(22) 109.5 no . . .
H(21) C(30) H(23) 109.5 no . . .
H(22) C(30) H(23) 109.5 no . . .
N(2) C(31) H(24) 109.5 no . . .
N(2) C(31) H(25) 109.5 no . . .
N(2) C(31) H(26) 109.5 no . . .
H(24) C(31) H(25) 109.5 no . . .
H(24) C(31) H(26) 109.5 no . . .
H(25) C(31) H(26) 109.5 no . . .
O(5) C(32) H(27) 110.7 no . . .
O(5) C(32) H(28) 110.7 no . . .
C(33) C(32) H(27) 110.7 no . . .
C(33) C(32) H(28) 110.7 no . . .
H(27) C(32) H(28) 108.8 no . . .
C(32) C(33) H(29) 111.1 no . . .
C(32) C(33) H(30) 111.1 no . . .
C(34) C(33) H(29) 111.1 no . . .
C(34) C(33) H(30) 111.1 no . . .
H(29) C(33) H(30) 109.1 no . . .
C(33) C(34) H(31) 111.0 no . . .
C(33) C(34) H(32) 111.0 no . . .
C(35) C(34) H(31) 111.0 no . . .
C(35) C(34) H(32) 111.0 no . . .
H(31) C(34) H(32) 109.0 no . . .
O(5) C(35) H(33) 110.5 no . . .
O(5) C(35) H(34) 110.5 no . . .
C(34) C(35) H(33) 110.5 no . . .
C(34) C(35) H(34) 110.5 no . . .
H(33) C(35) H(34) 108.7 no . . .

loop_
_geom_bond_atom_site_label_1
_geom_bond_atom_site_label_2
_geom_bond_distance
_geom_bond_publ_flag
_geom_bond_site_symmetry_1
_geom_bond_site_symmetry_2
Ru(1) Ru(1) 2.2928(4) yes . 3_666
Ru(1) O(1) 2.056(2) yes . .
Ru(1) O(2) 2.066(2) yes . 3_666
Ru(1) O(3) 2.070(2) yes . .
Ru(1) O(4) 2.058(2) yes . 3_666
F(1) C(4) 1.346(5) yes . .
F(2) C(5) 1.342(4) yes . .
F(3) C(6) 1.349(4) yes . .
F(4) C(11) 1.332(4) yes . .
F(5) C(12) 1.345(3) yes . .
F(6) C(13) 1.361(4) yes . .
O(1) C(1) 1.270(4) yes . .
O(2) C(1) 1.273(4) yes . .
O(3) C(8) 1.277(4) yes . .
O(4) C(8) 1.279(4) yes . .
O(5) C(32) 1.420(4) yes . .
O(5) C(35) 1.416(5) yes . .
N(1) C(15) 1.442(4) yes . .
N(1) C(21) 1.476(4) yes . .
N(1) C(22) 1.487(3) yes . .
N(2) C(24) 1.387(5) yes . .
N(2) C(30) 1.446(4) yes . .
N(2) C(31) 1.451(5) yes . .
C(1) C(2) 1.482(4) yes . .
C(2) C(3) 1.387(5) yes . .
C(2) C(7) 1.386(5) yes . .
C(3) C(4) 1.371(5) yes . .
C(4) C(5) 1.387(5) yes . .
C(5) C(6) 1.377(6) yes . .
C(6) C(7) 1.381(4) yes . .
C(8) C(9) 1.479(4) yes . .
C(9) C(10) 1.390(5) yes . .
C(9) C(14) 1.404(5) yes . .
C(10) C(11) 1.370(4) yes . .
C(11) C(12) 1.396(5) yes . .
C(12) C(13) 1.362(5) yes . .
C(13) C(14) 1.365(4) yes . .
C(15) C(16) 1.399(4) yes . .
C(15) C(20) 1.392(4) yes . .
C(16) C(17) 1.378(5) yes . .
C(17) C(18) 1.386(5) yes . .
C(18) C(19) 1.383(5) yes . .
C(18) C(23) 1.526(5) yes . .
C(19) C(20) 1.385(5) yes . .
C(23) C(27) 1.515(5) yes . .
C(24) C(25) 1.399(5) yes . .
C(24) C(29) 1.405(4) yes . .
C(25) C(26) 1.380(6) yes . .
C(26) C(27) 1.406(4) yes . .
C(27) C(28) 1.383(5) yes . .
C(28) C(29) 1.387(5) yes . .
C(32) C(33) 1.499(7) yes . .
C(33) C(34) 1.526(5) yes . .
C(34) C(35) 1.516(6) yes . .
C(3) H(1) 0.950 no . .
C(7) H(2) 0.950 no . .
C(10) H(3) 0.950 no . .
C(14) H(4) 0.950 no . .
C(16) H(5) 0.950 no . .
C(17) H(6) 0.950 no . .
C(19) H(7) 0.950 no . .
C(20) H(8) 0.950 no . .
C(21) H(9) 0.980 no . .
C(21) H(10) 0.980 no . .
C(21) H(11) 0.980 no . .
C(22) H(12) 0.980 no . .
C(22) H(13) 0.980 no . .
C(22) H(14) 0.980 no . .
C(23) H(15) 0.990 no . .
C(23) H(16) 0.990 no . .
C(25) H(17) 0.950 no . .
C(26) H(18) 0.950 no . .
C(28) H(19) 0.950 no . .
C(29) H(20) 0.950 no . .
C(30) H(21) 0.980 no . .
C(30) H(22) 0.980 no . .
C(30) H(23) 0.980 no . .
C(31) H(24) 0.980 no . .
C(31) H(25) 0.980 no . .
C(31) H(26) 0.980 no . .
C(32) H(27) 0.990 no . .
C(32) H(28) 0.990 no . .
C(33) H(29) 0.990 no . .
C(33) H(30) 0.990 no . .
C(34) H(31) 0.990 no . .
C(34) H(32) 0.990 no . .
C(35) H(33) 0.990 no . .
C(35) H(34) 0.990 no . .

loop_
_geom_contact_atom_site_label_1
_geom_contact_atom_site_label_2
_geom_contact_distance
_geom_contact_publ_flag
_geom_contact_site_symmetry_1
_geom_contact_site_symmetry_2
Ru(1) N(1) 2.442(3) ? . .
Ru(1) C(15) 3.200(4) ? . .
Ru(1) C(21) 3.180(4) ? . .
Ru(1) C(22) 3.245(3) ? . .
F(1) F(3) 3.529(3) ? . 4_455
F(1) F(4) 2.692(3) ? . 2_647
F(1) C(23) 3.333(4) ? . .
F(2) F(4) 2.834(3) ? . 2_647
F(2) F(5) 2.890(2) ? . 3_767
F(2) C(23) 3.393(4) ? . 4_555
F(2) C(26) 3.597(4) ? . 4_555
F(3) F(1) 3.529(3) ? . 4_555
F(3) O(5) 3.353(4) ? . 4_555
F(3) C(32) 3.523(5) ? . 4_555
F(4) F(1) 2.692(3) ? . 2_657
F(4) F(2) 2.834(3) ? . 2_657
F(4) F(5) 3.530(3) ? . 4_465
F(4) F(6) 2.938(2) ? . 4_465
F(5) F(2) 2.890(2) ? . 3_767
F(5) F(4) 3.530(3) ? . 4_565
F(5) C(10) 3.550(4) ? . 4_565
F(5) C(21) 3.493(3) ? . 4_565
F(6) F(4) 2.938(2) ? . 4_565
F(6) N(2) 3.590(4) ? . 3_667
F(6) C(10) 3.364(4) ? . 4_565
F(6) C(11) 3.425(4) ? . 4_565
F(6) C(30) 3.377(4) ? . 3_667
F(6) C(34) 3.399(4) ? . 2_656
O(1) N(1) 3.271(3) ? . .
O(1) C(15) 3.077(4) ? . .
O(1) C(16) 3.065(4) ? . .
O(2) N(1) 3.148(4) ? . 3_666
O(2) C(21) 3.353(5) ? . 3_666
O(2) C(22) 3.307(4) ? . 3_666
O(2) C(34) 3.587(4) ? . .
O(3) N(1) 3.272(3) ? . .
O(3) C(21) 3.133(4) ? . .
O(3) C(34) 3.569(4) ? . 3_666
O(4) N(1) 3.150(3) ? . 3_666
O(4) C(16) 3.447(4) ? . 3_666
O(4) C(22) 3.115(4) ? . 3_666
O(5) F(3) 3.353(4) ? . 4_455
O(5) C(7) 3.208(5) ? . 4_455
N(1) Ru(1) 2.442(3) ? . .
N(1) O(1) 3.271(3) ? . .
N(1) O(2) 3.148(4) ? . 3_666
N(1) O(3) 3.272(3) ? . .
N(1) O(4) 3.150(3) ? . 3_666
N(2) F(6) 3.590(4) ? . 3_667
N(2) C(13) 3.303(4) ? . 3_667
N(2) C(14) 3.216(4) ? . 3_667
C(7) O(5) 3.208(5) ? . 4_555
C(8) C(29) 3.555(4) ? . 3_667
C(9) C(24) 3.525(4) ? . 3_667
C(9) C(29) 3.359(5) ? . 3_667
C(10) F(5) 3.550(4) ? . 4_465
C(10) F(6) 3.364(4) ? . 4_465
C(10) C(29) 3.553(5) ? . 3_667
C(11) F(6) 3.425(4) ? . 4_465
C(11) C(21) 3.593(5) ? . 4_565
C(12) C(21) 3.506(5) ? . 4_565
C(13) N(2) 3.303(4) ? . 3_667
C(13) C(30) 3.557(5) ? . 3_667
C(14) N(2) 3.216(4) ? . 3_667
C(14) C(24) 3.530(5) ? . 3_667
C(14) C(31) 3.549(5) ? . 3_667
C(15) Ru(1) 3.200(4) ? . .
C(15) O(1) 3.077(4) ? . .
C(16) O(1) 3.065(4) ? . .
C(16) O(4) 3.447(4) ? . 3_666
C(19) C(30) 3.484(5) ? . 3_567
C(21) Ru(1) 3.180(4) ? . .
C(21) F(5) 3.493(3) ? . 4_465
C(21) O(2) 3.353(5) ? . 3_666
C(21) O(3) 3.133(4) ? . .
C(21) C(11) 3.593(5) ? . 4_465
C(21) C(12) 3.506(5) ? . 4_465
C(22) Ru(1) 3.245(3) ? . .
C(22) O(2) 3.307(4) ? . 3_666
C(22) O(4) 3.115(4) ? . 3_666
C(23) F(1) 3.333(4) ? . .
C(23) F(2) 3.393(4) ? . 4_455
C(24) C(9) 3.525(4) ? . 3_667
C(24) C(14) 3.530(5) ? . 3_667
C(26) F(2) 3.597(4) ? . 4_455
C(29) C(8) 3.555(4) ? . 3_667
C(29) C(9) 3.359(5) ? . 3_667
C(29) C(10) 3.553(5) ? . 3_667
C(30) F(6) 3.377(4) ? . 3_667
C(30) C(13) 3.557(5) ? . 3_667
C(30) C(19) 3.484(5) ? . 3_567
C(31) C(14) 3.549(5) ? . 3_667
C(32) F(3) 3.523(5) ? . 4_455
C(34) F(6) 3.399(4) ? . 2_646
C(34) O(2) 3.587(4) ? . .
C(34) O(3) 3.569(4) ? . 3_666
Ru(1) H(5) 3.457 ? . .
Ru(1) H(9) 3.199 ? . .
Ru(1) H(10) 3.220 ? . .
Ru(1) H(12) 3.042 ? . .
F(1) H(7) 2.959 ? . 3_667
F(1) H(8) 3.157 ? . 3_667
F(1) H(15) 3.179 ? . .
F(1) H(16) 2.722 ? . .
F(1) H(21) 3.550 ? . 1_655
F(1) H(22) 3.304 ? . 1_655
F(2) H(15) 2.536 ? . 4_555
F(2) H(17) 3.092 ? . 1_655
F(2) H(18) 3.209 ? . 4_555
F(2) H(22) 2.745 ? . 1_655
F(3) H(6) 3.111 ? . 4_555
F(3) H(15) 2.905 ? . 4_555
F(3) H(17) 3.071 ? . 1_655
F(3) H(18) 3.179 ? . 1_655
F(3) H(28) 2.968 ? . 4_555
F(4) H(8) 3.092 ? . 4_565
F(4) H(10) 3.508 ? . 4_565
F(4) H(11) 2.903 ? . 4_565
F(4) H(21) 3.484 ? . 2_557
F(5) H(3) 2.692 ? . 4_565
F(5) H(8) 3.160 ? . 4_565
F(5) H(10) 2.740 ? . 4_565
F(5) H(11) 3.449 ? . 4_565
F(5) H(15) 3.464 ? . 2_657
F(5) H(16) 3.342 ? . 2_657
F(6) H(3) 2.918 ? . 4_565
F(6) H(11) 2.896 ? . 1_655
F(6) H(21) 2.821 ? . 3_667
F(6) H(22) 3.331 ? . 3_667
F(6) H(29) 3.272 ? . 2_656
F(6) H(32) 2.467 ? . 2_656
O(1) H(5) 3.155 ? . .
O(1) H(19) 3.211 ? . 3_667
O(1) H(20) 3.213 ? . 3_667
O(1) H(33) 3.348 ? . .
O(2) H(9) 2.769 ? . 3_666
O(2) H(12) 3.134 ? . 3_666
O(2) H(13) 3.101 ? . 3_666
O(2) H(20) 3.314 ? . 3_667
O(2) H(31) 2.608 ? . .
O(3) H(9) 3.142 ? . .
O(3) H(10) 2.606 ? . .
O(3) H(19) 3.564 ? . 3_667
O(3) H(20) 3.478 ? . 3_667
O(3) H(31) 3.022 ? . 3_666
O(3) H(32) 3.389 ? . 3_666
O(4) H(5) 2.773 ? . 3_666
O(4) H(12) 2.348 ? . 3_666
O(4) H(20) 3.561 ? . 3_667
O(4) H(24) 3.239 ? . 3_667
O(4) H(33) 3.597 ? . 3_666
O(5) H(2) 2.337 ? . 4_455
O(5) H(9) 3.071 ? . 2_546
O(5) H(13) 2.691 ? . 2_546
O(5) H(30) 3.385 ? . 4_455
N(2) H(4) 3.334 ? . 3_667
C(1) H(20) 2.854 ? . 3_667
C(1) H(31) 2.860 ? . .
C(1) H(33) 3.225 ? . .
C(2) H(20) 2.835 ? . 3_667
C(2) H(26) 3.445 ? . 3_667
C(2) H(28) 3.523 ? . .
C(2) H(31) 3.153 ? . .
C(2) H(33) 3.290 ? . .
C(3) H(19) 3.150 ? . 3_667
C(3) H(20) 3.254 ? . 3_667
C(3) H(33) 3.509 ? . .
C(4) H(22) 3.168 ? . 1_655
C(4) H(28) 3.592 ? . .
C(5) H(15) 3.208 ? . 4_555
C(5) H(17) 3.095 ? . 1_655
C(5) H(18) 3.529 ? . 4_555
C(5) H(22) 2.874 ? . 1_655
C(5) H(28) 3.536 ? . .
C(6) H(6) 3.540 ? . 4_555
C(6) H(15) 3.388 ? . 4_555
C(6) H(17) 3.085 ? . 1_655
C(6) H(22) 3.584 ? . 1_655
C(6) H(26) 3.449 ? . 3_667
C(6) H(28) 3.454 ? . .
C(6) H(30) 3.405 ? . .
C(7) H(20) 3.287 ? . 3_667
C(7) H(26) 2.979 ? . 3_667
C(7) H(28) 3.465 ? . .
C(7) H(30) 3.038 ? . .
C(7) H(31) 3.268 ? . .
C(8) H(12) 3.487 ? . 3_666
C(8) H(20) 3.214 ? . 3_667
C(8) H(31) 3.365 ? . 3_666
C(8) H(32) 3.590 ? . 3_666
C(8) H(33) 3.547 ? . 3_666
C(8) H(34) 3.238 ? . 3_666
C(9) H(20) 3.359 ? . 3_667
C(9) H(24) 3.490 ? . 3_667
C(9) H(32) 3.475 ? . 3_666
C(9) H(34) 2.865 ? . 3_666
C(10) H(32) 3.083 ? . 3_666
C(10) H(34) 3.187 ? . 3_666
C(11) H(10) 3.442 ? . 4_565
C(11) H(11) 2.986 ? . 4_565
C(12) H(3) 3.489 ? . 4_565
C(12) H(10) 3.048 ? . 4_565
C(12) H(11) 3.265 ? . 4_565
C(13) H(3) 3.592 ? . 4_565
C(13) H(21) 3.333 ? . 3_667
C(13) H(22) 3.429 ? . 3_667
C(13) H(29) 3.434 ? . 2_656
C(13) H(32) 3.027 ? . 2_656
C(14) H(12) 3.554 ? . 3_666
C(14) H(24) 2.932 ? . 3_667
C(14) H(29) 3.083 ? . 2_656
C(14) H(32) 3.587 ? . 2_656
C(14) H(34) 3.185 ? . 3_666
C(15) H(21) 3.385 ? . 3_567
C(16) H(1) 3.247 ? . .
C(16) H(25) 3.463 ? . 3_567
C(16) H(27) 3.375 ? . 4_455
C(16) H(29) 3.445 ? . 4_455
C(17) H(1) 2.867 ? . .
C(17) H(25) 3.303 ? . 3_567
C(17) H(27) 3.152 ? . 4_455
C(17) H(30) 3.439 ? . 4_455
C(18) H(1) 2.900 ? . .
C(18) H(7) 3.385 ? . 3_667
C(18) H(23) 3.340 ? . 3_567
C(18) H(25) 3.503 ? . 3_567
C(19) H(1) 3.273 ? . .
C(19) H(7) 3.036 ? . 3_667
C(19) H(16) 3.018 ? . 3_667
C(19) H(19) 3.317 ? . 3_667
C(19) H(21) 3.018 ? . 3_567
C(19) H(23) 3.043 ? . 3_567
C(20) H(16) 3.157 ? . 3_667
C(20) H(19) 3.214 ? . 3_667
C(20) H(21) 2.869 ? . 3_567
C(20) H(23) 3.577 ? . 3_567
C(21) H(34) 3.536 ? . 2_556
C(22) H(24) 3.291 ? . 1_554
C(23) H(1) 3.556 ? . .
C(23) H(7) 3.270 ? . 3_667
C(24) H(23) 3.291 ? . 3_567
C(25) H(23) 3.277 ? . 3_567
C(25) H(26) 3.382 ? . 3_567
C(26) H(23) 3.116 ? . 3_567
C(26) H(25) 3.332 ? . 3_567
C(26) H(26) 3.520 ? . 3_567
C(27) H(23) 2.950 ? . 3_567
C(28) H(1) 3.519 ? . 3_667
C(28) H(3) 3.523 ? . 3_667
C(28) H(23) 2.931 ? . 3_567
C(29) H(23) 3.094 ? . 3_567
C(30) H(7) 3.528 ? . 3_567
C(31) H(4) 3.294 ? . 3_667
C(31) H(12) 3.496 ? . 1_556
C(31) H(27) 3.108 ? . 2_557
C(32) H(2) 3.181 ? . 4_455
C(32) H(6) 3.091 ? . 4_555
C(32) H(13) 3.178 ? . 2_546
C(32) H(25) 3.493 ? . 2_547
C(33) H(4) 3.509 ? . 2_646
C(33) H(5) 3.266 ? . 4_555
C(33) H(6) 3.149 ? . 4_555
C(33) H(13) 3.560 ? . 2_546
C(34) H(3) 3.573 ? . 3_666
C(34) H(9) 3.509 ? . 3_666
C(35) H(2) 3.448 ? . 4_455
C(35) H(9) 3.429 ? . 2_546
C(35) H(30) 3.315 ? . 4_455
H(1) C(16) 3.247 ? . .
H(1) C(17) 2.867 ? . .
H(1) C(18) 2.900 ? . .
H(1) C(19) 3.273 ? . .
H(1) C(23) 3.556 ? . .
H(1) C(28) 3.519 ? . 3_667
H(1) H(6) 3.169 ? . .
H(1) H(7) 3.411 ? . 3_667
H(1) H(15) 3.588 ? . .
H(1) H(16) 3.424 ? . .
H(1) H(19) 2.788 ? . 3_667
H(1) H(20) 3.488 ? . 3_667
H(1) H(33) 3.511 ? . .
H(2) O(5) 2.337 ? . 4_555
H(2) C(32) 3.181 ? . 4_555
H(2) C(35) 3.448 ? . 4_555
H(2) H(9) 3.464 ? . 3_666
H(2) H(13) 3.372 ? . 3_666
H(2) H(20) 3.546 ? . 3_667
H(2) H(26) 2.883 ? . 3_667
H(2) H(27) 3.181 ? . 4_555
H(2) H(28) 3.393 ? . 4_555
H(2) H(30) 2.881 ? . .
H(2) H(31) 3.061 ? . .
H(3) F(5) 2.692 ? . 4_465
H(3) F(6) 2.918 ? . 4_465
H(3) C(12) 3.489 ? . 4_465
H(3) C(13) 3.592 ? . 4_465
H(3) C(28) 3.523 ? . 3_667
H(3) C(34) 3.573 ? . 3_666
H(3) H(10) 3.047 ? . .
H(3) H(32) 2.793 ? . 3_666
H(3) H(34) 3.539 ? . 3_666
H(4) N(2) 3.334 ? . 3_667
H(4) C(31) 3.294 ? . 3_667
H(4) C(33) 3.509 ? . 2_656
H(4) H(5) 3.210 ? . 3_666
H(4) H(12) 2.711 ? . 3_666
H(4) H(14) 3.478 ? . 1_655
H(4) H(24) 2.515 ? . 3_667
H(4) H(29) 2.593 ? . 2_656
H(4) H(32) 3.587 ? . 2_656
H(4) H(34) 3.517 ? . 3_666
H(5) Ru(1) 3.457 ? . .
H(5) O(1) 3.155 ? . .
H(5) O(4) 2.773 ? . 3_666
H(5) C(33) 3.266 ? . 4_455
H(5) H(4) 3.210 ? . 3_666
H(5) H(27) 3.191 ? . 4_455
H(5) H(29) 2.704 ? . 4_455
H(5) H(30) 3.147 ? . 4_455
H(5) H(33) 3.403 ? . .
H(6) F(3) 3.111 ? . 4_455
H(6) C(6) 3.540 ? . 4_455
H(6) C(32) 3.091 ? . 4_455
H(6) C(33) 3.149 ? . 4_455
H(6) H(1) 3.169 ? . .
H(6) H(25) 3.576 ? . 3_567
H(6) H(27) 2.772 ? . 4_455
H(6) H(28) 2.957 ? . 4_455
H(6) H(29) 3.299 ? . 4_455
H(6) H(30) 2.669 ? . 4_455
H(6) H(33) 3.488 ? . .
H(7) F(1) 2.959 ? . 3_667
H(7) C(18) 3.385 ? . 3_667
H(7) C(19) 3.036 ? . 3_667
H(7) C(23) 3.270 ? . 3_667
H(7) C(30) 3.528 ? . 3_567
H(7) H(1) 3.411 ? . 3_667
H(7) H(7) 2.537 ? . 3_667
H(7) H(16) 2.452 ? . 3_667
H(7) H(19) 3.369 ? . 3_667
H(7) H(21) 3.221 ? . 3_567
H(7) H(23) 3.003 ? . 3_567
H(8) F(1) 3.157 ? . 3_667
H(8) F(4) 3.092 ? . 4_465
H(8) F(5) 3.160 ? . 4_465
H(8) H(16) 2.736 ? . 3_667
H(8) H(19) 3.197 ? . 3_667
H(8) H(21) 2.994 ? . 3_567
H(9) Ru(1) 3.199 ? . .
H(9) O(2) 2.769 ? . 3_666
H(9) O(3) 3.142 ? . .
H(9) O(5) 3.071 ? . 2_556
H(9) C(34) 3.509 ? . 3_666
H(9) C(35) 3.429 ? . 2_556
H(9) H(2) 3.464 ? . 3_666
H(9) H(31) 2.814 ? . 3_666
H(9) H(32) 3.409 ? . 3_666
H(9) H(34) 2.882 ? . 2_556
H(10) Ru(1) 3.220 ? . .
H(10) F(4) 3.508 ? . 4_465
H(10) F(5) 2.740 ? . 4_465
H(10) O(3) 2.606 ? . .
H(10) C(11) 3.442 ? . 4_465
H(10) C(12) 3.048 ? . 4_465
H(10) H(3) 3.047 ? . .
H(10) H(31) 3.557 ? . 3_666
H(11) F(4) 2.903 ? . 4_465
H(11) F(5) 3.449 ? . 4_465
H(11) F(6) 2.896 ? . 1_455
H(11) C(11) 2.986 ? . 4_465
H(11) C(12) 3.265 ? . 4_465
H(11) H(21) 3.520 ? . 3_567
H(11) H(32) 3.472 ? . 2_556
H(11) H(34) 3.304 ? . 2_556
H(12) Ru(1) 3.042 ? . .
H(12) O(2) 3.134 ? . 3_666
H(12) O(4) 2.348 ? . 3_666
H(12) C(8) 3.487 ? . 3_666
H(12) C(14) 3.554 ? . 3_666
H(12) C(31) 3.496 ? . 1_554
H(12) H(4) 2.711 ? . 3_666
H(12) H(14) 3.451 ? . 3_566
H(12) H(24) 2.570 ? . 1_554
H(13) O(2) 3.101 ? . 3_666
H(13) O(5) 2.691 ? . 2_556
H(13) C(32) 3.178 ? . 2_556
H(13) C(33) 3.560 ? . 2_556
H(13) H(2) 3.372 ? . 3_666
H(13) H(24) 3.174 ? . 1_554
H(13) H(27) 2.889 ? . 2_556
H(13) H(29) 3.150 ? . 2_556
H(14) H(4) 3.478 ? . 1_455
H(14) H(12) 3.451 ? . 3_566
H(14) H(14) 3.218 ? . 3_566
H(14) H(24) 3.554 ? . 3_567
H(14) H(25) 3.574 ? . 3_567
H(14) H(29) 3.538 ? . 2_556
H(15) F(1) 3.179 ? . .
H(15) F(2) 2.536 ? . 4_455
H(15) F(3) 2.905 ? . 4_455
H(15) F(5) 3.464 ? . 2_647
H(15) C(5) 3.208 ? . 4_455
H(15) C(6) 3.388 ? . 4_455
H(15) H(1) 3.588 ? . .
H(16) F(1) 2.722 ? . .
H(16) F(5) 3.342 ? . 2_647
H(16) C(19) 3.018 ? . 3_667
H(16) C(20) 3.157 ? . 3_667
H(16) H(1) 3.424 ? . .
H(16) H(7) 2.452 ? . 3_667
H(16) H(8) 2.736 ? . 3_667
H(17) F(2) 3.092 ? . 1_455
H(17) F(3) 3.071 ? . 1_455
H(17) C(5) 3.095 ? . 1_455
H(17) C(6) 3.085 ? . 1_455
H(17) H(26) 3.145 ? . 3_567
H(18) F(2) 3.209 ? . 4_455
H(18) F(3) 3.179 ? . 1_455
H(18) C(5) 3.529 ? . 4_455
H(18) H(25) 3.187 ? . 3_567
H(18) H(26) 3.389 ? . 3_567
H(18) H(27) 3.345 ? . 4_455
H(18) H(28) 3.019 ? . 4_455
H(19) O(1) 3.211 ? . 3_667
H(19) O(3) 3.564 ? . 3_667
H(19) C(3) 3.150 ? . 3_667
H(19) C(19) 3.317 ? . 3_667
H(19) C(20) 3.214 ? . 3_667
H(19) H(1) 2.788 ? . 3_667
H(19) H(7) 3.369 ? . 3_667
H(19) H(8) 3.197 ? . 3_667
H(19) H(23) 3.385 ? . 3_567
H(20) O(1) 3.213 ? . 3_667
H(20) O(2) 3.314 ? . 3_667
H(20) O(3) 3.478 ? . 3_667
H(20) O(4) 3.561 ? . 3_667
H(20) C(1) 2.854 ? . 3_667
H(20) C(2) 2.835 ? . 3_667
H(20) C(3) 3.254 ? . 3_667
H(20) C(7) 3.287 ? . 3_667
H(20) C(8) 3.214 ? . 3_667
H(20) C(9) 3.359 ? . 3_667
H(20) H(1) 3.488 ? . 3_667
H(20) H(2) 3.546 ? . 3_667
H(21) F(1) 3.550 ? . 1_455
H(21) F(4) 3.484 ? . 2_547
H(21) F(6) 2.821 ? . 3_667
H(21) C(13) 3.333 ? . 3_667
H(21) C(15) 3.385 ? . 3_567
H(21) C(19) 3.018 ? . 3_567
H(21) C(20) 2.869 ? . 3_567
H(21) H(7) 3.221 ? . 3_567
H(21) H(8) 2.994 ? . 3_567
H(21) H(11) 3.520 ? . 3_567
H(22) F(1) 3.304 ? . 1_455
H(22) F(2) 2.745 ? . 1_455
H(22) F(6) 3.331 ? . 3_667
H(22) C(4) 3.168 ? . 1_455
H(22) C(5) 2.874 ? . 1_455
H(22) C(6) 3.584 ? . 1_455
H(22) C(13) 3.429 ? . 3_667
H(23) C(18) 3.340 ? . 3_567
H(23) C(19) 3.043 ? . 3_567
H(23) C(20) 3.577 ? . 3_567
H(23) C(24) 3.291 ? . 3_567
H(23) C(25) 3.277 ? . 3_567
H(23) C(26) 3.116 ? . 3_567
H(23) C(27) 2.950 ? . 3_567
H(23) C(28) 2.931 ? . 3_567
H(23) C(29) 3.094 ? . 3_567
H(23) H(7) 3.003 ? . 3_567
H(23) H(19) 3.385 ? . 3_567
H(24) O(4) 3.239 ? . 3_667
H(24) C(9) 3.490 ? . 3_667
H(24) C(14) 2.932 ? . 3_667
H(24) C(22) 3.291 ? . 1_556
H(24) H(4) 2.515 ? . 3_667
H(24) H(12) 2.570 ? . 1_556
H(24) H(13) 3.174 ? . 1_556
H(24) H(14) 3.554 ? . 3_567
H(24) H(27) 3.204 ? . 2_557
H(25) C(16) 3.463 ? . 3_567
H(25) C(17) 3.303 ? . 3_567
H(25) C(18) 3.503 ? . 3_567
H(25) C(26) 3.332 ? . 3_567
H(25) C(32) 3.493 ? . 2_557
H(25) H(6) 3.576 ? . 3_567
H(25) H(14) 3.574 ? . 3_567
H(25) H(18) 3.187 ? . 3_567
H(25) H(27) 2.548 ? . 2_557
H(26) C(2) 3.445 ? . 3_667
H(26) C(6) 3.449 ? . 3_667
H(26) C(7) 2.979 ? . 3_667
H(26) C(25) 3.382 ? . 3_567
H(26) C(26) 3.520 ? . 3_567
H(26) H(2) 2.883 ? . 3_667
H(26) H(17) 3.145 ? . 3_567
H(26) H(18) 3.389 ? . 3_567
H(26) H(27) 3.087 ? . 2_557
H(27) C(16) 3.375 ? . 4_555
H(27) C(17) 3.152 ? . 4_555
H(27) C(31) 3.108 ? . 2_547
H(27) H(2) 3.181 ? . 4_455
H(27) H(5) 3.191 ? . 4_555
H(27) H(6) 2.772 ? . 4_555
H(27) H(13) 2.889 ? . 2_546
H(27) H(18) 3.345 ? . 4_555
H(27) H(24) 3.204 ? . 2_547
H(27) H(25) 2.548 ? . 2_547
H(27) H(26) 3.087 ? . 2_547
H(28) F(3) 2.968 ? . 4_455
H(28) C(2) 3.523 ? . .
H(28) C(4) 3.592 ? . .
H(28) C(5) 3.536 ? . .
H(28) C(6) 3.454 ? . .
H(28) C(7) 3.465 ? . .
H(28) H(2) 3.393 ? . 4_455
H(28) H(6) 2.957 ? . 4_555
H(28) H(18) 3.019 ? . 4_555
H(29) F(6) 3.272 ? . 2_646
H(29) C(13) 3.434 ? . 2_646
H(29) C(14) 3.083 ? . 2_646
H(29) C(16) 3.445 ? . 4_555
H(29) H(4) 2.593 ? . 2_646
H(29) H(5) 2.704 ? . 4_555
H(29) H(6) 3.299 ? . 4_555
H(29) H(13) 3.150 ? . 2_546
H(29) H(14) 3.538 ? . 2_546
H(29) H(34) 3.481 ? . 4_555
H(30) O(5) 3.385 ? . 4_555
H(30) C(6) 3.405 ? . .
H(30) C(7) 3.038 ? . .
H(30) C(17) 3.439 ? . 4_555
H(30) C(35) 3.315 ? . 4_555
H(30) H(2) 2.881 ? . .
H(30) H(5) 3.147 ? . 4_555
H(30) H(6) 2.669 ? . 4_555
H(30) H(33) 3.105 ? . 4_555
H(30) H(34) 3.006 ? . 4_555
H(31) O(2) 2.608 ? . .
H(31) O(3) 3.022 ? . 3_666
H(31) C(1) 2.860 ? . .
H(31) C(2) 3.153 ? . .
H(31) C(7) 3.268 ? . .
H(31) C(8) 3.365 ? . 3_666
H(31) H(2) 3.061 ? . .
H(31) H(9) 2.814 ? . 3_666
H(31) H(10) 3.557 ? . 3_666
H(32) F(6) 2.467 ? . 2_646
H(32) O(3) 3.389 ? . 3_666
H(32) C(8) 3.590 ? . 3_666
H(32) C(9) 3.475 ? . 3_666
H(32) C(10) 3.083 ? . 3_666
H(32) C(13) 3.027 ? . 2_646
H(32) C(14) 3.587 ? . 2_646
H(32) H(3) 2.793 ? . 3_666
H(32) H(4) 3.587 ? . 2_646
H(32) H(9) 3.409 ? . 3_666
H(32) H(11) 3.472 ? . 2_546
H(33) O(1) 3.348 ? . .
H(33) O(4) 3.597 ? . 3_666
H(33) C(1) 3.225 ? . .
H(33) C(2) 3.290 ? . .
H(33) C(3) 3.509 ? . .
H(33) C(8) 3.547 ? . 3_666
H(33) H(1) 3.511 ? . .
H(33) H(5) 3.403 ? . .
H(33) H(6) 3.488 ? . .
H(33) H(30) 3.105 ? . 4_455
H(34) C(8) 3.238 ? . 3_666
H(34) C(9) 2.865 ? . 3_666
H(34) C(10) 3.187 ? . 3_666
H(34) C(14) 3.185 ? . 3_666
H(34) C(21) 3.536 ? . 2_546
H(34) H(3) 3.539 ? . 3_666
H(34) H(4) 3.517 ? . 3_666
H(34) H(9) 2.882 ? . 2_546
H(34) H(11) 3.304 ? . 2_546
H(34) H(29) 3.481 ? . 4_455
H(34) H(30) 3.006 ? . 4_455
